data_7112783
loop_
_publ_author_name
'Suess, Daniel L. M.'
'Peters, Jonas C.'

_publ_section_title
;
 Ligand design for site-selective installation of Pd and Pt centers to
 generate homo- and heteropolymetallic motifs.
;
_journal_issue 35
_journal_name_full 'Chemical communications (Cambridge, England)'
_journal_page_first 6554
_journal_page_last 6556
_journal_paper_doi 10.1039/c003163a
_journal_volume 46
_journal_year 2010
_chemical_formula_sum 'C25 H27 Cl N4 O2 Pd'
_chemical_formula_weight 557.39
_chemical_name_systematic
;
?
;
_space_group_IT_number 14
_symmetry_cell_setting monoclinic
_symmetry_space_group_name_Hall '-P 2ybc'
_symmetry_space_group_name_H-M 'P 1 21/c 1'
_atom_sites_solution_hydrogens geom
_atom_sites_solution_primary direct
_atom_sites_solution_secondary difmap
_audit_creation_method SHELXL-97
_cell_angle_alpha 90.00
_cell_angle_beta 90.583(2)
_cell_angle_gamma 90.00
_cell_formula_units_Z 4
_cell_length_a 5.1225(2)
_cell_length_b 17.5023(7)
_cell_length_c 24.8571(10)
_cell_measurement_reflns_used 9813
_cell_measurement_temperature 100(2)
_cell_measurement_theta_max 68.48
_cell_measurement_theta_min 3.09
_cell_volume 2228.46(15)
_computing_cell_refinement 'Bruker SMART'
_computing_data_collection 'Bruker SMART'
_computing_data_reduction 'Bruker SAINT'
_computing_molecular_graphics 'Bruker SHELXTL'
_computing_publication_material 'Bruker SHELXTL'
_computing_structure_refinement 'SHELXL-97 (Sheldrick, 2008)'
_computing_structure_solution 'SHELXS-97 (Sheldrick, 2008)'
_diffrn_ambient_temperature 100(2)
_diffrn_measured_fraction_theta_full 0.965
_diffrn_measured_fraction_theta_max 0.965
_diffrn_measurement_device_type 'CCD area detector'
_diffrn_measurement_method 'phi and omega scans'
_diffrn_radiation_monochromator graphite
_diffrn_radiation_source 'fine-focus sealed tube'
_diffrn_radiation_type CuK\a
_diffrn_radiation_wavelength 1.54178
_diffrn_reflns_av_R_equivalents 0.0226
_diffrn_reflns_av_sigmaI/netI 0.0100
_diffrn_reflns_limit_h_max 5
_diffrn_reflns_limit_h_min -4
_diffrn_reflns_limit_k_max 21
_diffrn_reflns_limit_k_min -21
_diffrn_reflns_limit_l_max 30
_diffrn_reflns_limit_l_min -30
_diffrn_reflns_number 42087
_diffrn_reflns_theta_full 68.91
_diffrn_reflns_theta_max 68.91
_diffrn_reflns_theta_min 3.09
_exptl_absorpt_coefficient_mu 8.078
_exptl_absorpt_correction_T_max 0.4440
_exptl_absorpt_correction_T_min 0.2373
_exptl_absorpt_correction_type multi-scan
_exptl_crystal_colour red
_exptl_crystal_density_diffrn 1.661
_exptl_crystal_density_meas ?
_exptl_crystal_density_method 'not measured'
_exptl_crystal_description block
_exptl_crystal_F_000 1136
_exptl_crystal_size_max 0.25
_exptl_crystal_size_mid 0.15
_exptl_crystal_size_min 0.12
_refine_diff_density_max 0.485
_refine_diff_density_min -0.463
_refine_diff_density_rms 0.062
_refine_ls_extinction_method none
_refine_ls_goodness_of_fit_ref 1.084
_refine_ls_hydrogen_treatment constr
_refine_ls_matrix_type full
_refine_ls_number_parameters 300
_refine_ls_number_reflns 3997
_refine_ls_number_restraints 0
_refine_ls_restrained_S_all 1.084
_refine_ls_R_factor_all 0.0216
_refine_ls_R_factor_gt 0.0215
_refine_ls_shift/su_max 0.001
_refine_ls_shift/su_mean 0.000
_refine_ls_structure_factor_coef Fsqd
_refine_ls_weighting_details 'calc w=1/[\s^2^(Fo^2^)+(0.0285P)^2^+2.7202P] where P=(Fo^2^+2Fc^2^)/3'
_refine_ls_weighting_scheme calc
_refine_ls_wR_factor_gt 0.0553
_refine_ls_wR_factor_ref 0.0553
_reflns_number_gt 3973
_reflns_number_total 3997
_reflns_threshold_expression >2sigma(I)
_cod_data_source_file c003163a.txt
_cod_data_source_block 10
_cod_depositor_comments
;
The following automatic conversions were performed:

'_symmetry_cell_setting' value 'Monoclinic' changed to 'monoclinic'
according to
/usr/data/users/saulius/automatic-downloads/retrospective/RSC/lib/dictionaries/cif_core.dic
dictionary named 'cif_core.dic' version 2.4.2 from 2011-04-26.

Automatic conversion script
Id: cif_fix_values 2281 2013-09-26 08:29:07Z andrius 

The following automatic conversions were performed:

'_exptl_crystal_density_meas' value 'not measured' was changed to '?'
- the value is perceived as not measured.

Automatic conversion script
Id: cif_fix_values 3008 2015-01-20 13:52:24Z robertas 

2018-03-13
Z value and formula fixed to values more according to usual
chemical conventions.                 miguel
;
_cod_original_formula_sum 'C33.33 H36 Cl1.33 N5.33 O2.67 Pd1.33'
_cod_original_formula_weight 743.14
_cod_original_formula_units_Z 3
_cod_original_sg_symbol_H-M P2(1)/c
_cod_database_code 7112783

loop_
_symmetry_equiv_pos_as_xyz
'x, y, z'
'-x, y+1/2, -z+1/2'
'-x, -y, -z'
'x, -y-1/2, z-1/2'

loop_
_atom_site_label
_atom_site_type_symbol
_atom_site_fract_x
_atom_site_fract_y
_atom_site_fract_z
_atom_site_U_iso_or_equiv
_atom_site_adp_type
_atom_site_occupancy
_atom_site_symmetry_multiplicity
_atom_site_calc_flag
_atom_site_refinement_flags
Pd1 Pd 1.74965(3) 0.655982(7) 0.300726(5) 0.01101(6) Uani 1 1 d .
Cl1 Cl 1.82301(10) 0.57626(3) 0.375487(18) 0.01756(11) Uani 1 1 d .
N1 N 2.0391(3) 0.60324(9) 0.26056(7) 0.0129(3) Uani 1 1 d .
N3 N 1.4451(3) 0.72868(9) 0.32207(7) 0.0131(3) Uani 1 1 d .
C18 C 1.3205(4) 0.73898(11) 0.36861(8) 0.0144(4) Uani 1 1 d .
N2 N 1.7004(3) 0.70695(10) 0.23067(7) 0.0149(3) Uani 1 1 d .
C8 C 1.8455(4) 0.67698(12) 0.18926(8) 0.0150(4) Uani 1 1 d .
C1 C 2.2200(4) 0.55564(11) 0.27932(8) 0.0161(4) Uani 1 1 d .
H1 H 2.2242 0.5444 0.3167 0.019 Uiso 1 1 calc R
C11 C 1.5094(4) 0.76227(11) 0.22868(8) 0.0147(4) Uani 1 1 d .
C19 C 1.4083(4) 0.69422(12) 0.41758(8) 0.0171(4) Uani 1 1 d .
H19A H 1.3508 0.6405 0.4135 0.021 Uiso 1 1 calc R
H19B H 1.6015 0.6944 0.4193 0.021 Uiso 1 1 calc R
C9 C 2.0363(4) 0.62190(11) 0.20648(8) 0.0142(4) Uani 1 1 d .
C10 C 1.3687(4) 0.77225(11) 0.27758(8) 0.0136(4) Uani 1 1 d .
C3 C 2.3994(4) 0.53617(12) 0.19174(9) 0.0193(4) Uani 1 1 d .
H3 H 2.5206 0.5119 0.1686 0.023 Uiso 1 1 calc R
C6 C 1.9994(5) 0.65572(12) 0.09816(9) 0.0218(5) Uani 1 1 d .
H6 H 1.9821 0.6665 0.0608 0.026 Uiso 1 1 calc R
C2 C 2.4056(4) 0.52136(12) 0.24574(9) 0.0192(4) Uani 1 1 d .
H2 H 2.5344 0.4881 0.2605 0.023 Uiso 1 1 calc R
C16 C 1.0291(4) 0.83223(12) 0.32969(9) 0.0194(4) Uani 1 1 d .
H16 H 0.8851 0.8661 0.3327 0.023 Uiso 1 1 calc R
C4 C 2.2127(4) 0.58753(12) 0.17029(9) 0.0176(4) Uani 1 1 d .
C13 C 1.2420(4) 0.86362(13) 0.18919(9) 0.0207(5) Uani 1 1 d .
H13 H 1.2030 0.8953 0.1591 0.025 Uiso 1 1 calc R
C17 C 1.1072(4) 0.79013(12) 0.37287(9) 0.0190(4) Uani 1 1 d .
H17 H 1.0185 0.7950 0.4061 0.023 Uiso 1 1 calc R
C15 C 1.1619(4) 0.82563(12) 0.28032(9) 0.0166(4) Uani 1 1 d .
C14 C 1.0969(4) 0.87055(12) 0.23476(9) 0.0197(4) Uani 1 1 d .
H14 H 0.9541 0.9051 0.2359 0.024 Uiso 1 1 calc R
C12 C 1.4477(4) 0.81066(12) 0.18572(8) 0.0190(4) Uani 1 1 d .
H12 H 1.5464 0.8078 0.1536 0.023 Uiso 1 1 calc R
C7 C 1.8281(4) 0.69123(12) 0.13416(8) 0.0194(4) Uani 1 1 d .
H7 H 1.6987 0.7254 0.1208 0.023 Uiso 1 1 calc R
O1 O 1.2695(3) 0.89295(9) 0.47693(6) 0.0233(3) Uani 1 1 d .
O2 O 1.5602(3) 0.62910(9) 0.56104(6) 0.0225(3) Uani 1 1 d .
N4 N 1.3075(4) 0.72424(10) 0.46828(7) 0.0166(4) Uani 1 1 d .
C23 C 1.2002(4) 0.66417(12) 0.50274(9) 0.0184(4) Uani 1 1 d .
H23A H 1.0523 0.6400 0.4832 0.022 Uiso 1 1 calc R
H23B H 1.1283 0.6888 0.5352 0.022 Uiso 1 1 calc R
C24 C 1.3862(4) 0.60106(12) 0.52099(8) 0.0185(4) Uani 1 1 d .
H24A H 1.2849 0.5577 0.5356 0.022 Uiso 1 1 calc R
H24B H 1.4867 0.5823 0.4898 0.022 Uiso 1 1 calc R
C21 C 1.5091(5) 0.85315(12) 0.46918(9) 0.0213(5) Uani 1 1 d .
H21A H 1.6552 0.8826 0.4853 0.026 Uiso 1 1 calc R
H21B H 1.5421 0.8472 0.4302 0.026 Uiso 1 1 calc R
C20 C 1.4926(4) 0.77535(12) 0.49547(8) 0.0193(4) Uani 1 1 d .
H20A H 1.6678 0.7515 0.4955 0.023 Uiso 1 1 calc R
H20B H 1.4394 0.7818 0.5334 0.023 Uiso 1 1 calc R
C5 C 2.1913(4) 0.60585(13) 0.11489(9) 0.0213(5) Uani 1 1 d .
H5 H 2.3078 0.5840 0.0897 0.026 Uiso 1 1 calc R
C22 C 1.2532(6) 0.96062(13) 0.44584(10) 0.0316(6) Uani 1 1 d .
H22A H 1.4009 0.9940 0.4548 0.047 Uiso 1 1 calc R
H22B H 1.0894 0.9871 0.4537 0.047 Uiso 1 1 calc R
H22C H 1.2581 0.9476 0.4075 0.047 Uiso 1 1 calc R
C25 C 1.7178(5) 0.56882(14) 0.58196(10) 0.0265(5) Uani 1 1 d .
H25A H 1.6058 0.5299 0.5982 0.040 Uiso 1 1 calc R
H25B H 1.8380 0.5892 0.6093 0.040 Uiso 1 1 calc R
H25C H 1.8180 0.5458 0.5528 0.040 Uiso 1 1 calc R

loop_
_atom_site_aniso_label
_atom_site_aniso_U_11
_atom_site_aniso_U_22
_atom_site_aniso_U_33
_atom_site_aniso_U_23
_atom_site_aniso_U_13
_atom_site_aniso_U_12
Pd1 0.01304(10) 0.00977(9) 0.01019(9) 0.00092(5) -0.00111(5) 0.00017(5)
Cl1 0.0221(3) 0.0164(2) 0.0141(2) 0.00442(17) 0.00069(18) 0.00501(18)
N1 0.0136(9) 0.0108(8) 0.0144(8) -0.0003(6) 0.0005(6) -0.0026(6)
N3 0.0137(9) 0.0105(8) 0.0151(8) -0.0004(6) -0.0022(6) -0.0011(6)
C18 0.0144(11) 0.0126(9) 0.0162(10) -0.0024(7) -0.0008(7) -0.0020(7)
N2 0.0170(9) 0.0148(8) 0.0128(8) 0.0011(6) -0.0009(6) 0.0000(7)
C8 0.0151(11) 0.0138(9) 0.0162(10) 0.0003(8) -0.0006(8) -0.0036(8)
C1 0.0167(11) 0.0122(9) 0.0195(10) 0.0008(8) -0.0013(8) -0.0010(8)
C11 0.0157(11) 0.0122(9) 0.0161(10) 0.0013(7) -0.0041(8) -0.0030(7)
C19 0.0216(12) 0.0149(10) 0.0149(10) -0.0015(8) 0.0001(8) 0.0018(8)
C9 0.0153(11) 0.0132(9) 0.0140(9) -0.0010(7) -0.0005(7) -0.0047(7)
C10 0.0149(11) 0.0103(9) 0.0156(10) 0.0010(7) -0.0051(7) -0.0024(7)
C3 0.0169(11) 0.0169(10) 0.0244(11) -0.0047(8) 0.0043(8) -0.0021(8)
C6 0.0260(13) 0.0257(12) 0.0137(10) 0.0006(8) 0.0012(9) -0.0054(9)
C2 0.0177(12) 0.0132(10) 0.0267(11) -0.0003(8) -0.0005(8) -0.0004(8)
C16 0.0155(12) 0.0153(10) 0.0272(12) -0.0030(8) -0.0018(9) 0.0022(8)
C4 0.0168(11) 0.0160(10) 0.0199(10) -0.0039(8) 0.0024(8) -0.0051(8)
C13 0.0244(13) 0.0162(10) 0.0214(11) 0.0066(9) -0.0090(9) -0.0017(8)
C17 0.0186(12) 0.0189(10) 0.0195(10) -0.0034(8) 0.0007(8) 0.0004(8)
C15 0.0170(11) 0.0112(9) 0.0213(11) -0.0004(8) -0.0052(8) -0.0029(8)
C14 0.0179(11) 0.0141(10) 0.0271(11) 0.0020(8) -0.0067(8) 0.0021(8)
C12 0.0223(12) 0.0177(10) 0.0169(10) 0.0035(8) -0.0024(8) -0.0022(8)
C7 0.0202(12) 0.0221(11) 0.0159(10) 0.0021(8) -0.0017(8) -0.0012(8)
O1 0.0336(9) 0.0159(7) 0.0204(8) 0.0033(6) 0.0052(6) 0.0038(6)
O2 0.0278(9) 0.0196(8) 0.0200(8) -0.0008(6) -0.0061(6) 0.0034(6)
N4 0.0220(10) 0.0155(8) 0.0123(8) -0.0012(7) 0.0019(7) 0.0012(7)
C23 0.0193(12) 0.0191(10) 0.0168(10) 0.0010(8) 0.0014(8) 0.0013(8)
C24 0.0235(12) 0.0162(10) 0.0158(10) 0.0013(8) 0.0006(8) -0.0002(8)
C21 0.0256(13) 0.0194(11) 0.0190(11) -0.0031(8) 0.0022(9) -0.0030(9)
C20 0.0222(12) 0.0183(10) 0.0173(10) -0.0018(8) -0.0006(8) 0.0019(8)
C5 0.0229(12) 0.0233(11) 0.0177(10) -0.0047(9) 0.0049(8) -0.0037(9)
C22 0.0506(17) 0.0175(11) 0.0266(12) 0.0042(9) 0.0004(11) 0.0001(11)
C25 0.0273(13) 0.0252(12) 0.0269(12) 0.0041(9) -0.0062(9) 0.0031(9)

loop_
_atom_type_symbol
_atom_type_description
_atom_type_scat_dispersion_real
_atom_type_scat_dispersion_imag
_atom_type_scat_source
C C 0.0181 0.0091 'International Tables Vol C Tables 4.2.6.8 and 6.1.1.4'
H H 0.0000 0.0000 'International Tables Vol C Tables 4.2.6.8 and 6.1.1.4'
N N 0.0311 0.0180 'International Tables Vol C Tables 4.2.6.8 and 6.1.1.4'
O O 0.0492 0.0322 'International Tables Vol C Tables 4.2.6.8 and 6.1.1.4'
Cl Cl 0.3639 0.7018 'International Tables Vol C Tables 4.2.6.8 and 6.1.1.4'
Pd Pd 0.1215 3.9337 'International Tables Vol C Tables 4.2.6.8 and 6.1.1.4'

loop_
_geom_angle_atom_site_label_1
_geom_angle_atom_site_label_2
_geom_angle_atom_site_label_3
_geom_angle
N2 Pd1 N1 81.84(7)
N2 Pd1 N3 81.90(7)
N1 Pd1 N3 163.62(7)
N2 Pd1 Cl1 170.13(5)
N1 Pd1 Cl1 90.42(5)
N3 Pd1 Cl1 105.96(5)
C1 N1 C9 119.35(17)
C1 N1 Pd1 128.81(14)
C9 N1 Pd1 111.84(13)
C18 N3 C10 118.59(17)
C18 N3 Pd1 131.76(14)
C10 N3 Pd1 109.65(13)
N3 C18 C17 121.60(19)
N3 C18 C19 119.03(18)
C17 C18 C19 119.36(18)
C11 N2 C8 128.94(17)
C11 N2 Pd1 115.77(13)
C8 N2 Pd1 114.97(14)
N2 C8 C7 129.5(2)
N2 C8 C9 113.78(18)
C7 C8 C9 116.74(19)
N1 C1 C2 122.23(19)
N1 C1 H1 118.9
C2 C1 H1 118.9
N2 C11 C12 127.51(19)
N2 C11 C10 114.79(17)
C12 C11 C10 117.64(19)
N4 C19 C18 113.72(17)
N4 C19 H19A 108.8
C18 C19 H19A 108.8
N4 C19 H19B 108.8
C18 C19 H19B 108.8
H19A C19 H19B 107.7
N1 C9 C4 121.11(18)
N1 C9 C8 116.68(18)
C4 C9 C8 122.20(19)
N3 C10 C15 121.79(19)
N3 C10 C11 117.83(18)
C15 C10 C11 120.37(18)
C2 C3 C4 120.0(2)
C2 C3 H3 120.0
C4 C3 H3 120.0
C5 C6 C7 122.5(2)
C5 C6 H6 118.8
C7 C6 H6 118.8
C3 C2 C1 119.5(2)
C3 C2 H2 120.2
C1 C2 H2 120.2
C17 C16 C15 120.1(2)
C17 C16 H16 120.0
C15 C16 H16 120.0
C3 C4 C9 117.67(19)
C3 C4 C5 123.8(2)
C9 C4 C5 118.6(2)
C14 C13 C12 121.6(2)
C14 C13 H13 119.2
C12 C13 H13 119.2
C16 C17 C18 120.3(2)
C16 C17 H17 119.8
C18 C17 H17 119.8
C16 C15 C10 117.57(19)
C16 C15 C14 122.5(2)
C10 C15 C14 119.9(2)
C13 C14 C15 119.2(2)
C13 C14 H14 120.4
C15 C14 H14 120.4
C11 C12 C13 121.1(2)
C11 C12 H12 119.5
C13 C12 H12 119.5
C8 C7 C6 120.8(2)
C8 C7 H7 119.6
C6 C7 H7 119.6
C22 O1 C21 112.40(18)
C24 O2 C25 110.49(16)
C20 N4 C19 112.58(17)
C20 N4 C23 114.40(17)
C19 N4 C23 112.52(16)
N4 C23 C24 117.16(18)
N4 C23 H23A 108.0
C24 C23 H23A 108.0
N4 C23 H23B 108.0
C24 C23 H23B 108.0
H23A C23 H23B 107.3
O2 C24 C23 110.17(17)
O2 C24 H24A 109.6
C23 C24 H24A 109.6
O2 C24 H24B 109.6
C23 C24 H24B 109.6
H24A C24 H24B 108.1
O1 C21 C20 109.25(18)
O1 C21 H21A 109.8
C20 C21 H21A 109.8
O1 C21 H21B 109.8
C20 C21 H21B 109.8
H21A C21 H21B 108.3
N4 C20 C21 112.90(18)
N4 C20 H20A 109.0
C21 C20 H20A 109.0
N4 C20 H20B 109.0
C21 C20 H20B 109.0
H20A C20 H20B 107.8
C6 C5 C4 119.0(2)
C6 C5 H5 120.5
C4 C5 H5 120.5
O1 C22 H22A 109.5
O1 C22 H22B 109.5
H22A C22 H22B 109.5
O1 C22 H22C 109.5
H22A C22 H22C 109.5
H22B C22 H22C 109.5
O2 C25 H25A 109.5
O2 C25 H25B 109.5
H25A C25 H25B 109.5
O2 C25 H25C 109.5
H25A C25 H25C 109.5
H25B C25 H25C 109.5

loop_
_geom_bond_atom_site_label_1
_geom_bond_atom_site_label_2
_geom_bond_distance
Pd1 N2 1.9704(17)
Pd1 N1 2.0194(17)
Pd1 N3 2.0858(17)
Pd1 Cl1 2.3510(5)
N1 C1 1.327(3)
N1 C9 1.383(3)
N3 C18 1.339(3)
N3 C10 1.396(3)
C18 C17 1.417(3)
C18 C19 1.512(3)
N2 C11 1.377(3)
N2 C8 1.380(3)
C8 C7 1.394(3)
C8 C9 1.435(3)
C1 C2 1.406(3)
C1 H1 0.9500
C11 C12 1.397(3)
C11 C10 1.430(3)
C19 N4 1.464(3)
C19 H19A 0.9900
C19 H19B 0.9900
C9 C4 1.416(3)
C10 C15 1.414(3)
C3 C2 1.367(3)
C3 C4 1.413(3)
C3 H3 0.9500
C6 C5 1.376(3)
C6 C7 1.405(3)
C6 H6 0.9500
C2 H2 0.9500
C16 C17 1.359(3)
C16 C15 1.414(3)
C16 H16 0.9500
C4 C5 1.417(3)
C13 C14 1.366(3)
C13 C12 1.407(3)
C13 H13 0.9500
C17 H17 0.9500
C15 C14 1.415(3)
C14 H14 0.9500
C12 H12 0.9500
C7 H7 0.9500
O1 C22 1.416(3)
O1 C21 1.426(3)
O2 C24 1.417(3)
O2 C25 1.423(3)
N4 C20 1.464(3)
N4 C23 1.467(3)
C23 C24 1.525(3)
C23 H23A 0.9900
C23 H23B 0.9900
C24 H24A 0.9900
C24 H24B 0.9900
C21 C20 1.513(3)
C21 H21A 0.9900
C21 H21B 0.9900
C20 H20A 0.9900
C20 H20B 0.9900
C5 H5 0.9500
C22 H22A 0.9800
C22 H22B 0.9800
C22 H22C 0.9800
C25 H25A 0.9800
C25 H25B 0.9800
C25 H25C 0.9800

loop_
_geom_torsion_atom_site_label_1
_geom_torsion_atom_site_label_2
_geom_torsion_atom_site_label_3
_geom_torsion_atom_site_label_4
_geom_torsion
N2 Pd1 N1 C1 173.48(18)
N3 Pd1 N1 C1 166.4(2)
Cl1 Pd1 N1 C1 -12.66(17)
N2 Pd1 N1 C9 -6.53(13)
N3 Pd1 N1 C9 -13.7(3)
Cl1 Pd1 N1 C9 167.33(13)
N2 Pd1 N3 C18 -179.51(19)
N1 Pd1 N3 C18 -172.4(2)
Cl1 Pd1 N3 C18 6.60(19)
N2 Pd1 N3 C10 0.67(13)
N1 Pd1 N3 C10 7.8(3)
Cl1 Pd1 N3 C10 -173.23(11)
C10 N3 C18 C17 2.9(3)
Pd1 N3 C18 C17 -176.92(15)
C10 N3 C18 C19 -177.74(17)
Pd1 N3 C18 C19 2.4(3)
N1 Pd1 N2 C11 -177.12(15)
N3 Pd1 N2 C11 0.86(14)
Cl1 Pd1 N2 C11 144.2(3)
N1 Pd1 N2 C8 8.77(14)
N3 Pd1 N2 C8 -173.25(15)
Cl1 Pd1 N2 C8 -29.9(4)
C11 N2 C8 C7 -4.1(4)
Pd1 N2 C8 C7 169.08(18)
C11 N2 C8 C9 177.60(19)
Pd1 N2 C8 C9 -9.2(2)
C9 N1 C1 C2 -2.0(3)
Pd1 N1 C1 C2 177.99(15)
C8 N2 C11 C12 -12.0(3)
Pd1 N2 C11 C12 174.84(17)
C8 N2 C11 C10 170.90(19)
Pd1 N2 C11 C10 -2.2(2)
N3 C18 C19 N4 164.65(18)
C17 C18 C19 N4 -16.0(3)
C1 N1 C9 C4 3.9(3)
Pd1 N1 C9 C4 -176.07(15)
C1 N1 C9 C8 -176.52(18)
Pd1 N1 C9 C8 3.5(2)
N2 C8 C9 N1 3.6(3)
C7 C8 C9 N1 -174.94(18)
N2 C8 C9 C4 -176.84(18)
C7 C8 C9 C4 4.6(3)
C18 N3 C10 C15 -1.0(3)
Pd1 N3 C10 C15 178.85(15)
C18 N3 C10 C11 178.05(18)
Pd1 N3 C10 C11 -2.1(2)
N2 C11 C10 N3 2.9(3)
C12 C11 C10 N3 -174.47(18)
N2 C11 C10 C15 -178.02(18)
C12 C11 C10 C15 4.6(3)
C4 C3 C2 C1 2.0(3)
N1 C1 C2 C3 -1.0(3)
C2 C3 C4 C9 -0.2(3)
C2 C3 C4 C5 -179.6(2)
N1 C9 C4 C3 -2.8(3)
C8 C9 C4 C3 177.64(19)
N1 C9 C4 C5 176.67(18)
C8 C9 C4 C5 -2.9(3)
C15 C16 C17 C18 -0.5(3)
N3 C18 C17 C16 -2.2(3)
C19 C18 C17 C16 178.45(19)
C17 C16 C15 C10 2.3(3)
C17 C16 C15 C14 -177.0(2)
N3 C10 C15 C16 -1.6(3)
C11 C10 C15 C16 179.41(19)
N3 C10 C15 C14 177.78(18)
C11 C10 C15 C14 -1.3(3)
C12 C13 C14 C15 2.6(3)
C16 C15 C14 C13 176.9(2)
C10 C15 C14 C13 -2.4(3)
N2 C11 C12 C13 178.6(2)
C10 C11 C12 C13 -4.4(3)
C14 C13 C12 C11 0.9(3)
N2 C8 C7 C6 178.7(2)
C9 C8 C7 C6 -3.1(3)
C5 C6 C7 C8 -0.2(3)
C18 C19 N4 C20 -95.9(2)
C18 C19 N4 C23 133.06(19)
C20 N4 C23 C24 -69.5(2)
C19 N4 C23 C24 60.6(2)
C25 O2 C24 C23 174.43(18)
N4 C23 C24 O2 73.9(2)
C22 O1 C21 C20 -169.94(18)
C19 N4 C20 C21 75.0(2)
C23 N4 C20 C21 -154.88(18)
O1 C21 C20 N4 68.3(2)
C7 C6 C5 C4 2.0(3)
C3 C4 C5 C6 178.9(2)
C9 C4 C5 C6 -0.5(3)
